data_7050033
loop_
_publ_author_name
'Asseily, Gabriel A.'
'Davies, Robert P.'
'Rzepa, Henry S.'
'White, Andrew J. P.'

_publ_section_title
;
 A solid-state structural and theoretical study on the 1 ? 1 addition
 compounds of thioethers with dihalogens and interhalogens I?X (X = I,
 Br, Cl)
;
_journal_issue 2
_journal_name_full 'New Journal of Chemistry'
_journal_page_first 315
_journal_paper_doi 10.1039/b411873a
_journal_volume 29
_journal_year 2005
_chemical_formula_sum 'C14 H14 Br I S'
_chemical_formula_weight 421.12
_chemical_name_systematic
;
?
;
_space_group_IT_number 4
_symmetry_cell_setting monoclinic
_symmetry_space_group_name_Hall 'P 2yb'
_symmetry_space_group_name_H-M 'P 1 21 1'
_atom_sites_solution_hydrogens geom
_atom_sites_solution_primary direct
_atom_sites_solution_secondary difmap
_audit_creation_method SHELXL-97
_cell_angle_alpha 90.00
_cell_angle_beta 100.495(7)
_cell_angle_gamma 90.00
_cell_formula_units_Z 2
_cell_length_a 7.1678(6)
_cell_length_b 5.7376(11)
_cell_length_c 18.5292(18)
_cell_measurement_reflns_used 27
_cell_measurement_temperature 183(2)
_cell_measurement_theta_max 12.45
_cell_measurement_theta_min 4.82
_cell_volume 749.28(17)
_computing_cell_refinement 'Bruker XSCANS'
_computing_data_collection 'Bruker XSCANS'
_computing_data_reduction 'Bruker SHELXTL'
_computing_molecular_graphics 'Bruker SHELXTL'
_computing_publication_material 'Bruker SHELXTL'
_computing_structure_refinement 'SHELXL-97 (Sheldrick, 1997)'
_computing_structure_solution 'SHELXS-97 (Sheldrick, 1990)'
_diffrn_ambient_temperature 183(2)
_diffrn_measured_fraction_theta_full 0.999
_diffrn_measured_fraction_theta_max 0.999
_diffrn_measurement_device_type 'Bruker P4'
_diffrn_measurement_method '\w scans'
_diffrn_radiation_monochromator graphite
_diffrn_radiation_source 'fine-focus sealed tube'
_diffrn_radiation_type MoK\a
_diffrn_radiation_wavelength 0.71073
_diffrn_reflns_av_R_equivalents 0.0276
_diffrn_reflns_av_sigmaI/netI 0.0438
_diffrn_reflns_limit_h_max 8
_diffrn_reflns_limit_h_min 0
_diffrn_reflns_limit_k_max 6
_diffrn_reflns_limit_k_min 0
_diffrn_reflns_limit_l_max 21
_diffrn_reflns_limit_l_min -22
_diffrn_reflns_number 1581
_diffrn_reflns_theta_full 25.00
_diffrn_reflns_theta_max 25.00
_diffrn_reflns_theta_min 2.24
_diffrn_standards_decay_% 8.49
_diffrn_standards_interval_count 97
_diffrn_standards_number 3
_exptl_absorpt_coefficient_mu 4.920
_exptl_absorpt_correction_T_max 0.8404
_exptl_absorpt_correction_T_min 0.4989
_exptl_absorpt_correction_type empirical
_exptl_crystal_colour Yellow
_exptl_crystal_density_diffrn 1.867
_exptl_crystal_density_method 'not measured'
_exptl_crystal_description 'blocky needles'
_exptl_crystal_F_000 404
_exptl_crystal_size_max 0.28
_exptl_crystal_size_mid 0.20
_exptl_crystal_size_min 0.07
_refine_diff_density_max 0.568
_refine_diff_density_min -0.523
_refine_diff_density_rms 0.098
_refine_ls_abs_structure_details 'Flack H D (1983), Acta Cryst. A39, 876-881'
_refine_ls_abs_structure_Flack -0.001(19)
_refine_ls_extinction_method none
_refine_ls_goodness_of_fit_ref 1.060
_refine_ls_hydrogen_treatment mixed
_refine_ls_matrix_type full
_refine_ls_number_parameters 143
_refine_ls_number_reflns 1460
_refine_ls_number_restraints 8
_refine_ls_restrained_S_all 1.057
_refine_ls_R_factor_all 0.0321
_refine_ls_R_factor_gt 0.0264
_refine_ls_shift/su_max 0.000
_refine_ls_shift/su_mean 0.000
_refine_ls_structure_factor_coef Fsqd
_refine_ls_weighting_details 'calc w=1/[\s^2^(Fo^2^)+(0.0165P)^2^+0.0000P] where P=(Fo^2^+2Fc^2^)/3'
_refine_ls_weighting_scheme calc
_refine_ls_wR_factor_gt 0.0529
_refine_ls_wR_factor_ref 0.0542
_reflns_number_gt 1348
_reflns_number_total 1460
_reflns_threshold_expression >2sigma(I)
_cod_data_source_file b411873a.txt
_cod_data_source_block Compound_2
_cod_depositor_comments
;
The following automatic conversions were performed:
'_symmetry_cell_setting' value 'Monoclinic' changed to 'monoclinic'
according to '/home/saulius/struct/CIF-dictionaries/cif_core.dic'
dictionary named 'cif_core.dic' version 2.4.1 from
2010-06-29.

'_exptl_absorpt_correction_type' value 'Empirical' changed to
'empirical' according to
'/home/saulius/struct/CIF-dictionaries/cif_core.dic' dictionary named
'cif_core.dic' version 2.4.1 from 2010-06-29.

Automatic conversion script
Id: cif_fix_enum 1527 2010-12-29 10:47:43Z saulius 
;
_cod_original_sg_symbol_H-M P2(1)
_cod_database_code 7050033

loop_
_symmetry_equiv_pos_as_xyz
'x, y, z'
'-x, y+1/2, -z'

loop_
_atom_site_label
_atom_site_type_symbol
_atom_site_fract_x
_atom_site_fract_y
_atom_site_fract_z
_atom_site_U_iso_or_equiv
_atom_site_adp_type
_atom_site_occupancy
_atom_site_symmetry_multiplicity
_atom_site_calc_flag
_atom_site_refinement_flags
_atom_site_disorder_assembly
_atom_site_disorder_group
I I 0.11434(6) 0.33761(10) 0.27458(2) 0.02748(10) Uani 1 1 d . . .
Br Br 0.33585(13) 0.69715(13) 0.25049(7) 0.0528(3) Uani 1 1 d . . .
S S -0.1260(2) 0.0059(3) 0.28968(9) 0.0257(3) Uani 1 1 d . A .
C1 C -0.3217(10) 0.1830(14) 0.3114(4) 0.0329(15) Uani 1 1 d . . .
H1A H -0.3274 0.3336 0.2850 0.039 Uiso 1 1 calc R . .
H1B H -0.4437 0.1008 0.2954 0.039 Uiso 1 1 calc R . .
C2 C -0.2027(7) 0.4277(6) 0.4243(2) 0.0275(14) Uani 1 1 d G . .
H2A H -0.1636 0.5440 0.3937 0.033 Uiso 1 1 calc R . .
C3 C -0.1726(6) 0.4598(6) 0.4999(2) 0.0320(15) Uani 1 1 d G . .
H3A H -0.1130 0.5979 0.5210 0.038 Uiso 1 1 calc R . .
C4 C -0.2298(6) 0.2897(8) 0.54467(18) 0.0294(16) Uani 1 1 d G . .
H4A H -0.2092 0.3116 0.5963 0.035 Uiso 1 1 calc R . .
C5 C -0.3170(6) 0.0876(7) 0.5138(2) 0.0314(14) Uani 1 1 d G . .
H5A H -0.3561 -0.0286 0.5444 0.038 Uiso 1 1 calc R . .
C6 C -0.3471(6) 0.0555(6) 0.4383(2) 0.0291(14) Uani 1 1 d G . .
H6A H -0.4067 -0.0826 0.4172 0.035 Uiso 1 1 calc R . .
C7 C -0.2899(7) 0.2256(8) 0.39349(18) 0.0274(14) Uani 1 1 d G . .
C8 C -0.2160(10) -0.0878(12) 0.1953(4) 0.0295(15) Uani 1 1 d D . .
H8A H -0.1278 -0.2058 0.1816 0.035 Uiso 0.89(3) 1 calc PR A 1
H8B H -0.3400 -0.1652 0.1939 0.035 Uiso 0.89(3) 1 calc PR A 1
H8C H -0.1187 -0.1883 0.1794 0.035 Uiso 0.11(3) 1 d PR A 2
H8D H -0.3299 -0.1854 0.1953 0.035 Uiso 0.11(3) 1 d PR A 2
C9 C -0.0991(14) 0.1450(15) 0.0973(4) 0.044(2) Uani 0.89(3) 1 d PGD A 1
H9A H 0.0113 0.0500 0.1045 0.053 Uiso 0.89(3) 1 calc PR A 1
C10 C -0.1182(18) 0.3261(17) 0.0467(4) 0.064(4) Uani 0.89(3) 1 d PG A 1
H10A H -0.0208 0.3548 0.0192 0.077 Uiso 0.89(3) 1 calc PR A 1
C11 C -0.280(2) 0.4651(14) 0.0362(4) 0.068(5) Uani 0.89(3) 1 d PG A 1
H11A H -0.2927 0.5888 0.0016 0.082 Uiso 0.89(3) 1 calc PR A 1
C12 C -0.4221(17) 0.4230(13) 0.0765(5) 0.060(5) Uani 0.89(3) 1 d PG A 1
H12A H -0.5324 0.5180 0.0693 0.072 Uiso 0.89(3) 1 calc PR A 1
C13 C -0.4030(13) 0.2420(14) 0.1271(4) 0.047(3) Uani 0.89(3) 1 d PGD A 1
H13A H -0.5003 0.2132 0.1546 0.056 Uiso 0.89(3) 1 calc PR A 1
C14 C -0.2415(13) 0.1029(12) 0.1375(4) 0.037(2) Uani 0.89(3) 1 d PGD A 1
C9' C -0.163(6) 0.183(7) 0.094(2) 0.018(16) Uiso 0.11(3) 1 d PGD A 2
H9'A H -0.0448 0.1082 0.0940 0.021 Uiso 0.11(3) 1 calc PR A 2
C10' C -0.219(9) 0.369(7) 0.047(2) 0.025(16) Uiso 0.11(3) 1 d PG A 2
H10B H -0.1386 0.4212 0.0147 0.030 Uiso 0.11(3) 1 calc PR A 2
C11' C -0.392(10) 0.479(6) 0.047(2) 0.06(3) Uiso 0.11(3) 1 d PG A 2
H11B H -0.4296 0.6056 0.0149 0.067 Uiso 0.11(3) 1 calc PR A 2
C12' C -0.509(8) 0.402(6) 0.094(3) 0.024(15) Uiso 0.11(3) 1 d PG A 2
H12B H -0.6270 0.4771 0.0945 0.029 Uiso 0.11(3) 1 calc PR A 2
C13' C -0.453(6) 0.216(8) 0.142(3) 0.027(17) Uiso 0.11(3) 1 d PGD A 2
H13B H -0.5332 0.1642 0.1738 0.032 Uiso 0.11(3) 1 calc PR A 2
C14' C -0.280(6) 0.107(9) 0.141(3) 0.03(2) Uiso 0.11(3) 1 d PGD A 2

loop_
_atom_site_aniso_label
_atom_site_aniso_U_11
_atom_site_aniso_U_22
_atom_site_aniso_U_33
_atom_site_aniso_U_23
_atom_site_aniso_U_13
_atom_site_aniso_U_12
I 0.02220(15) 0.02311(17) 0.03833(18) -0.0041(2) 0.00865(12) -0.0018(2)
Br 0.0418(4) 0.0311(4) 0.0928(7) -0.0085(4) 0.0317(5) -0.0131(4)
S 0.0276(7) 0.0206(7) 0.0297(8) 0.0014(6) 0.0077(6) -0.0017(7)
C1 0.030(3) 0.031(4) 0.039(4) 0.005(3) 0.008(3) -0.001(3)
C2 0.018(3) 0.022(3) 0.043(4) -0.001(3) 0.010(3) 0.005(3)
C3 0.023(3) 0.030(4) 0.041(4) -0.008(3) 0.001(3) 0.000(3)
C4 0.023(3) 0.030(5) 0.036(3) -0.006(3) 0.007(2) 0.002(2)
C5 0.025(3) 0.033(3) 0.039(4) 0.002(3) 0.012(3) 0.003(3)
C6 0.022(3) 0.027(4) 0.040(4) -0.004(3) 0.009(3) -0.006(3)
C7 0.018(3) 0.025(3) 0.042(4) 0.001(3) 0.012(3) 0.001(3)
C8 0.030(3) 0.024(3) 0.035(3) -0.004(3) 0.008(3) 0.000(3)
C9 0.039(6) 0.057(7) 0.039(5) 0.003(5) 0.013(4) 0.007(5)
C10 0.075(9) 0.078(8) 0.038(5) 0.018(8) 0.006(5) -0.013(11)
C11 0.099(13) 0.056(8) 0.044(6) 0.015(6) -0.004(7) 0.012(7)
C12 0.070(10) 0.049(6) 0.050(7) 0.001(5) -0.016(7) 0.011(6)
C13 0.043(6) 0.057(6) 0.037(6) -0.006(5) 0.000(5) 0.002(5)
C14 0.039(5) 0.034(5) 0.036(5) -0.015(4) 0.005(4) -0.008(4)

loop_
_atom_type_symbol
_atom_type_description
_atom_type_scat_dispersion_real
_atom_type_scat_dispersion_imag
_atom_type_scat_source
C C 0.0033 0.0016 'International Tables Vol C Tables 4.2.6.8 and 6.1.1.4'
H H 0.0000 0.0000 'International Tables Vol C Tables 4.2.6.8 and 6.1.1.4'
S S 0.1246 0.1234 'International Tables Vol C Tables 4.2.6.8 and 6.1.1.4'
Br Br -0.2901 2.4595 'International Tables Vol C Tables 4.2.6.8 and 6.1.1.4'
I I -0.4742 1.8119 'International Tables Vol C Tables 4.2.6.8 and 6.1.1.4'

loop_
_geom_angle_atom_site_label_1
_geom_angle_atom_site_label_2
_geom_angle_atom_site_label_3
_geom_angle
_geom_angle_site_symmetry_1
_geom_angle_site_symmetry_3
_geom_angle_publ_flag
S I Br 174.81(5) . . ?
C8 S C1 102.8(3) . . ?
C8 S I 103.6(2) . . ?
C1 S I 99.5(3) . . ?
C7 C1 S 109.2(5) . . ?
C3 C2 C7 120.0 . . ?
C4 C3 C2 120.0 . . ?
C3 C4 C5 120.0 . . ?
C4 C5 C6 120.0 . . ?
C7 C6 C5 120.0 . . ?
C6 C7 C2 120.0 . . ?
C6 C7 C1 118.6(4) . . ?
C2 C7 C1 121.4(4) . . ?
C14' C8 C14 11.4(10) . . ?
C14' C8 S 115(3) . . ?
C14 C8 S 115.9(5) . . ?
C10 C9 C14 120.0 . . ?
C9 C10 C11 120.0 . . ?
C10 C11 C12 120.0 . . ?
C13 C12 C11 120.0 . . ?
C12 C13 C14 120.0 . . ?
C13 C14 C9 120.0 . . ?
C13 C14 C8 120.1(5) . . ?
C9 C14 C8 119.8(5) . . ?
C10' C9' C14' 120.0 . . ?
C9' C10' C11' 120.0 . . ?
C10' C11' C12' 120.0 . . ?
C13' C12' C11' 120.0 . . ?
C12' C13' C14' 120.0 . . ?
C13' C14' C9' 120.0 . . ?
C13' C14' C8 119.8(8) . . ?
C9' C14' C8 120.1(8) . . ?

loop_
_geom_bond_atom_site_label_1
_geom_bond_atom_site_label_2
_geom_bond_distance
_geom_bond_site_symmetry_2
_geom_bond_publ_flag
I S 2.6159(18) . ?
I Br 2.6896(10) . ?
S C8 1.832(7) . ?
S C1 1.836(8) . ?
C1 C7 1.516(8) . ?
C2 C3 1.3900 . ?
C2 C7 1.3900 . ?
C3 C4 1.3900 . ?
C4 C5 1.3900 . ?
C5 C6 1.3900 . ?
C6 C7 1.3900 . ?
C8 C14' 1.513(14) . ?
C8 C14 1.518(9) . ?
C9 C10 1.3900 . ?
C9 C14 1.3900 . ?
C10 C11 1.3900 . ?
C11 C12 1.3900 . ?
C12 C13 1.3900 . ?
C13 C14 1.3900 . ?
C9' C10' 1.3900 . ?
C9' C14' 1.3900 . ?
C10' C11' 1.3900 . ?
C11' C12' 1.3900 . ?
C12' C13' 1.3900 . ?
C13' C14' 1.3900 . ?
